data_7224436
loop_
_publ_author_name
'Wang, Guang-Tu'
'Zhang, Jing-Chuan'
'Tang, Zeng-Yi'
'Zhou, Heng-Tai'
'Zhang, Li'
'Yang, Rui-Wu'
'Zou, Ping'
'Yu, Ying-Hui'
'Gao, Jin-Sheng'
'Hou, Guang-Feng'

_publ_section_title
;
 Synthesis, structures, luminescence and magnetism of nine lanthanide
 complexes with three-dimensional frameworks constructed from
 2-(pyridyl-N-oxide)methylphosphonic acid and oxalic acid
;
_journal_issue 14
_journal_name_full CrystEngComm
_journal_page_first 2437
_journal_paper_doi 10.1039/C6CE00023A
_journal_volume 18
_journal_year 2016
_chemical_absolute_configuration ad
_chemical_formula_moiety 'C10 H12 Yb2 N O15 P, H2 O'
_chemical_formula_sum 'C10 H14 N O16 P Yb2'
_chemical_formula_weight 781.27
_chemical_name_systematic
; 
 ? 
;
_space_group_IT_number 19
_symmetry_cell_setting orthorhombic
_symmetry_space_group_name_Hall 'P 2ac 2ab'
_symmetry_space_group_name_H-M 'P 21 21 21'
_atom_sites_solution_hydrogens geom
_atom_sites_solution_primary direct
_atom_sites_solution_secondary difmap
_audit_creation_method SHELXL-97
_audit_update_record
;
2016-02-01 deposited with the CCDC.
2016-02-23 downloaded from the CCDC.
;
_cell_angle_alpha 90.00
_cell_angle_beta 90.00
_cell_angle_gamma 90.00
_cell_formula_units_Z 4
_cell_length_a 10.901(2)
_cell_length_b 11.447(2)
_cell_length_c 14.890(3)
_cell_measurement_reflns_used 17216
_cell_measurement_temperature 293(2)
_cell_measurement_theta_max 27.65
_cell_measurement_theta_min 3.27
_cell_volume 1858.0(6)
_computing_cell_refinement RAPID-AUTO
_computing_data_collection 'RAPID-AUTO (Rigaku Corporation, 1998)'
_computing_data_reduction 'CrystalStructure (Rigaku/MSC and Rigaku Corporation, 2002)'
_computing_structure_refinement 'SHELXL-97 (Sheldrick, 2008)'
_computing_structure_solution 'SHELXS-97 (Sheldrick, 2008)'
_diffrn_ambient_temperature 293(2)
_diffrn_measured_fraction_theta_full 0.991
_diffrn_measured_fraction_theta_max 0.991
_diffrn_measurement_device_type 'Rigaku RAXIS-RAPID'
_diffrn_measurement_method '\w scan'
_diffrn_radiation_monochromator graphite
_diffrn_radiation_source 'fine-focus sealed tube'
_diffrn_radiation_type MoK\a
_diffrn_radiation_wavelength 0.71073
_diffrn_reflns_av_R_equivalents 0.0360
_diffrn_reflns_av_sigmaI/netI 0.0346
_diffrn_reflns_limit_h_max 12
_diffrn_reflns_limit_h_min -12
_diffrn_reflns_limit_k_max 13
_diffrn_reflns_limit_k_min -13
_diffrn_reflns_limit_l_max 15
_diffrn_reflns_limit_l_min -17
_diffrn_reflns_number 13881
_diffrn_reflns_theta_full 25.00
_diffrn_reflns_theta_max 25.00
_diffrn_reflns_theta_min 3.26
_diffrn_standards_decay_% 0
_diffrn_standards_interval_count 0
_diffrn_standards_interval_time 0
_diffrn_standards_number 0
_exptl_absorpt_coefficient_mu 10.177
_exptl_absorpt_correction_T_max 0.2193
_exptl_absorpt_correction_T_min 0.1993
_exptl_absorpt_correction_type multi-scan
_exptl_absorpt_process_details
;
'ABSCOR (Higashi, 1995)' 
;
_exptl_crystal_colour colorless
_exptl_crystal_density_diffrn 2.793
_exptl_crystal_density_method 'not measured'
_exptl_crystal_description block
_exptl_crystal_F_000 1456
_exptl_crystal_size_max 0.23
_exptl_crystal_size_mid 0.22
_exptl_crystal_size_min 0.21
_refine_diff_density_max 2.535
_refine_diff_density_min -0.742
_refine_diff_density_rms 0.186
_refine_ls_abs_structure_details 'Flack H D (1983), Acta Cryst. A39, 876-881'
_refine_ls_abs_structure_Flack -0.009(10)
_refine_ls_extinction_method none
_refine_ls_goodness_of_fit_ref 1.147
_refine_ls_hydrogen_treatment mixed
_refine_ls_matrix_type full
_refine_ls_number_parameters 271
_refine_ls_number_reflns 3231
_refine_ls_number_restraints 0
_refine_ls_restrained_S_all 1.147
_refine_ls_R_factor_all 0.0247
_refine_ls_R_factor_gt 0.0234
_refine_ls_shift/su_max 0.001
_refine_ls_shift/su_mean 0.000
_refine_ls_structure_factor_coef Fsqd
_refine_ls_weighting_details 'calc w=1/[\s^2^(Fo^2^)+(0.0201P)^2^+0.3323P] where P=(Fo^2^+2Fc^2^)/3'
_refine_ls_weighting_scheme calc
_refine_ls_wR_factor_gt 0.0463
_refine_ls_wR_factor_ref 0.0466
_reflns_number_gt 3170
_reflns_number_total 3231
_reflns_threshold_expression >2sigma(I)
_cod_data_source_file c6ce00023a2.cif
_cod_data_source_block 8-YB
_cod_depositor_comments
;
The following automatic conversions were performed:

'_exptl_absorpt_correction_type' value 'Multi-scan' changed to
'multi-scan' according to
/usr/data/users/saulius/crontab/automatic-downloads/rss-feeds/RSC/lib/dictionaries/cif_core.dic
dictionary named 'cif_core.dic' version 2.4.2 from 2011-04-26.

Automatic conversion script
Id: cif_fix_values 4268 2015-11-12 08:31:59Z antanas 

 Adding full bibliography for 7224429--7224437.cif.
;
_cod_database_code 7224436

loop_
_symmetry_equiv_pos_as_xyz
'x, y, z'
'-x+1/2, -y, z+1/2'
'-x, y+1/2, -z+1/2'
'x+1/2, -y+1/2, -z'

loop_
_atom_site_label
_atom_site_type_symbol
_atom_site_fract_x
_atom_site_fract_y
_atom_site_fract_z
_atom_site_U_iso_or_equiv
_atom_site_adp_type
_atom_site_occupancy
_atom_site_symmetry_multiplicity
_atom_site_calc_flag
_atom_site_refinement_flags
C1 C 0.2897(6) 0.9420(8) 0.7476(5) 0.0369(19) Uani 1 1 d .
H1 H 0.2248 0.9740 0.7798 0.044 Uiso 1 1 calc R
C2 C 0.3952(8) 1.0043(7) 0.7367(5) 0.047(2) Uani 1 1 d .
H2 H 0.4028 1.0774 0.7635 0.056 Uiso 1 1 calc R
C3 C 0.4895(6) 0.9610(7) 0.6871(5) 0.045(2) Uani 1 1 d .
H3 H 0.5603 1.0043 0.6769 0.054 Uiso 1 1 calc R
C4 C 0.4757(5) 0.8501(7) 0.6525(4) 0.0347(17) Uani 1 1 d .
H4 H 0.5401 0.8179 0.6198 0.042 Uiso 1 1 calc R
C5 C 0.3718(5) 0.7852(6) 0.6641(4) 0.0204(14) Uani 1 1 d .
C6 C 0.3539(5) 0.6674(6) 0.6271(4) 0.0207(14) Uani 1 1 d .
H6A H 0.3081 0.6209 0.6701 0.025 Uiso 1 1 calc R
H6B H 0.4334 0.6308 0.6190 0.025 Uiso 1 1 calc R
C7 C 0.3447(5) 0.6323(6) 0.2090(4) 0.0157(13) Uani 1 1 d .
C8 C 0.3706(4) 0.7572(5) 0.1812(3) 0.0152(13) Uani 1 1 d .
C9 C 0.5192(5) 0.2822(6) 0.5563(4) 0.0154(11) Uani 1 1 d .
C10 C 0.4706(5) 0.1773(5) 0.5016(4) 0.0151(12) Uani 1 1 d .
Yb1 Yb 0.508591(18) 0.73139(2) 0.366094(15) 0.01202(7) Uani 1 1 d .
Yb2 Yb 0.251893(18) 0.35305(2) 0.508224(13) 0.01164(7) Uani 1 1 d .
N1 N 0.2790(4) 0.8358(5) 0.7125(3) 0.0162(11) Uani 1 1 d .
O1 O 0.3512(3) 0.7392(4) 0.4552(3) 0.0172(10) Uani 1 1 d .
O2 O 0.2634(3) 0.5423(4) 0.4901(2) 0.0173(8) Uani 1 1 d .
O3 O 0.1489(3) 0.7255(4) 0.5335(2) 0.0172(9) Uani 1 1 d .
O4 O 0.1736(3) 0.7763(5) 0.7272(3) 0.0198(9) Uani 1 1 d .
O5 O 0.3957(4) 0.5965(4) 0.2802(3) 0.0220(10) Uani 1 1 d .
O6 O 0.2795(3) 0.5733(4) 0.1573(3) 0.0197(10) Uani 1 1 d .
O7 O 0.4342(4) 0.8171(4) 0.2335(3) 0.0253(11) Uani 1 1 d .
O8 O 0.3283(4) 0.7908(4) 0.1074(3) 0.0254(10) Uani 1 1 d .
O9 O 0.4451(3) 0.3628(4) 0.5702(3) 0.0257(11) Uani 1 1 d .
O10 O 0.6296(3) 0.2734(4) 0.5815(3) 0.0215(9) Uani 1 1 d .
O11 O 0.3620(3) 0.1821(4) 0.4760(3) 0.0201(10) Uani 1 1 d .
O12 O 0.5452(3) 0.0968(4) 0.4865(3) 0.0202(9) Uani 1 1 d .
O13 O 0.4865(4) 0.9305(4) 0.3717(3) 0.0279(10) Uani 1 1 d .
H131 H 0.5055 0.9863 0.4069 0.042 Uiso 1 1 d R
H132 H 0.4930 0.9770 0.3274 0.042 Uiso 1 1 d R
O14 O 0.5683(4) 0.5509(4) 0.4111(3) 0.0324(12) Uani 1 1 d .
H141 H 0.6252 0.5060 0.3923 0.049 Uiso 1 1 d R
H142 H 0.5328 0.5170 0.4549 0.049 Uiso 1 1 d R
O15 O 0.3163(4) 0.3841(4) 0.3639(3) 0.0317(11) Uani 1 1 d .
H151 H 0.3325 0.4469 0.3358 0.048 Uiso 1 1 d R
H152 H 0.3321 0.3274 0.3288 0.048 Uiso 1 1 d R
O16 O 0.2222(4) 0.9639(5) 0.4535(4) 0.0516(15) Uani 1 1 d .
H161 H 0.2480 1.0329 0.4631 0.077 Uiso 1 1 d R
H162 H 0.2548 0.9006 0.4716 0.077 Uiso 1 1 d R
P1 P 0.27181(11) 0.66679(13) 0.51919(9) 0.0119(3) Uani 1 1 d .

loop_
_atom_site_aniso_label
_atom_site_aniso_U_11
_atom_site_aniso_U_22
_atom_site_aniso_U_33
_atom_site_aniso_U_23
_atom_site_aniso_U_13
_atom_site_aniso_U_12
C1 0.039(4) 0.029(5) 0.043(5) -0.011(3) -0.013(3) 0.003(3)
C2 0.051(5) 0.030(6) 0.060(6) -0.011(4) -0.010(4) -0.015(4)
C3 0.035(4) 0.063(6) 0.038(4) -0.001(4) -0.003(3) -0.029(4)
C4 0.026(3) 0.052(5) 0.026(4) -0.008(3) 0.005(2) -0.013(3)
C5 0.018(3) 0.029(4) 0.014(3) 0.000(3) -0.0037(19) -0.002(3)
C6 0.018(3) 0.025(4) 0.020(3) -0.001(3) -0.003(2) 0.006(2)
C7 0.016(3) 0.017(4) 0.015(3) 0.000(3) 0.000(2) 0.000(2)
C8 0.019(3) 0.014(4) 0.012(3) -0.006(2) -0.003(2) 0.006(2)
C9 0.018(3) 0.014(3) 0.015(3) -0.001(2) 0.000(2) 0.006(3)
C10 0.016(3) 0.014(3) 0.015(3) 0.001(2) 0.0044(19) 0.003(2)
Yb1 0.01114(11) 0.01287(14) 0.01206(12) -0.00031(9) -0.00027(8) -0.00235(9)
Yb2 0.01068(12) 0.00925(14) 0.01497(12) -0.00130(9) 0.00318(9) -0.00001(9)
N1 0.021(2) 0.016(3) 0.011(2) -0.002(2) -0.0040(17) -0.0042(19)
O1 0.0176(18) 0.013(3) 0.021(2) -0.0020(18) 0.0069(14) -0.0058(16)
O2 0.0217(19) 0.011(2) 0.019(2) -0.0003(16) -0.0030(17) -0.0039(16)
O3 0.0168(18) 0.017(3) 0.018(2) -0.0016(19) 0.0035(14) -0.0010(18)
O4 0.0134(19) 0.032(3) 0.014(2) -0.002(2) 0.0008(14) -0.0070(19)
O5 0.033(2) 0.015(3) 0.018(2) 0.0032(18) -0.0108(17) -0.0070(18)
O6 0.024(2) 0.017(3) 0.018(2) -0.0014(17) -0.0078(15) -0.0048(16)
O7 0.034(2) 0.020(3) 0.021(2) -0.0007(19) -0.0088(17) -0.0051(19)
O8 0.042(2) 0.018(3) 0.017(2) 0.0019(19) -0.0138(17) 0.001(2)
O9 0.018(2) 0.020(3) 0.040(3) -0.017(2) -0.0046(17) 0.0047(18)
O10 0.0152(19) 0.023(3) 0.026(2) -0.012(2) -0.0035(14) 0.0037(18)
O11 0.011(2) 0.020(3) 0.029(2) -0.0075(19) -0.0016(16) 0.0010(16)
O12 0.0122(19) 0.014(3) 0.034(2) -0.008(2) -0.0038(15) -0.0007(15)
O13 0.045(2) 0.014(3) 0.024(2) -0.0022(19) -0.009(2) -0.009(2)
O14 0.034(2) 0.019(3) 0.044(3) 0.008(2) -0.007(2) 0.001(2)
O15 0.061(3) 0.013(3) 0.021(2) -0.005(2) 0.017(2) -0.008(2)
O16 0.057(3) 0.022(3) 0.076(4) 0.010(3) 0.032(3) 0.003(3)
P1 0.0124(7) 0.0102(8) 0.0131(6) -0.0004(6) 0.0032(5) -0.0011(5)

loop_
_atom_type_symbol
_atom_type_description
_atom_type_scat_dispersion_real
_atom_type_scat_dispersion_imag
_atom_type_scat_source
C C 0.0033 0.0016 'International Tables Vol C Tables 4.2.6.8 and 6.1.1.4'
H H 0.0000 0.0000 'International Tables Vol C Tables 4.2.6.8 and 6.1.1.4'
Yb Yb -0.3850 5.5486 'International Tables Vol C Tables 4.2.6.8 and 6.1.1.4'
N N 0.0061 0.0033 'International Tables Vol C Tables 4.2.6.8 and 6.1.1.4'
O O 0.0106 0.0060 'International Tables Vol C Tables 4.2.6.8 and 6.1.1.4'
P P 0.1023 0.0942 'International Tables Vol C Tables 4.2.6.8 and 6.1.1.4'

loop_
_geom_angle_atom_site_label_1
_geom_angle_atom_site_label_2
_geom_angle_atom_site_label_3
_geom_angle
_geom_angle_site_symmetry_1
_geom_angle_site_symmetry_3
N1 C1 C2 120.4(7) . .
N1 C1 H1 119.8 . .
C2 C1 H1 119.8 . .
C3 C2 C1 120.8(7) . .
C3 C2 H2 119.6 . .
C1 C2 H2 119.6 . .
C2 C3 C4 117.2(6) . .
C2 C3 H3 121.4 . .
C4 C3 H3 121.4 . .
C5 C4 C3 123.0(7) . .
C5 C4 H4 118.5 . .
C3 C4 H4 118.5 . .
C4 C5 N1 116.7(6) . .
C4 C5 C6 124.2(6) . .
N1 C5 C6 119.1(5) . .
C5 C6 P1 113.3(4) . .
C5 C6 H6A 108.9 . .
P1 C6 H6A 108.9 . .
C5 C6 H6B 108.9 . .
P1 C6 H6B 108.9 . .
H6A C6 H6B 107.7 . .
O6 C7 O5 126.3(6) . .
O6 C7 C8 116.7(5) . .
O5 C7 C8 116.9(5) . .
O5 C7 Yb2 162.2(4) . 2_564
C8 C7 Yb2 75.8(3) . 2_564
O7 C8 O8 125.7(6) . .
O7 C8 C7 116.8(5) . .
O8 C8 C7 117.5(5) . .
O7 C8 Yb2 164.1(4) . 2_564
C7 C8 Yb2 76.6(3) . 2_564
O9 C9 O10 128.9(6) . .
O9 C9 C10 116.2(5) . .
O10 C9 C10 114.9(5) . .
O9 C9 Yb2 161.2(4) . 4_556
C10 C9 Yb2 74.4(3) . 4_556
O11 C10 O12 126.6(5) . .
O11 C10 C9 116.9(5) . .
O12 C10 C9 116.5(5) . .
O11 C10 Yb2 159.1(4) . 4_556
C9 C10 Yb2 76.8(3) . 4_556
O1 Yb1 O3 97.18(15) . 4_566
O1 Yb1 O14 94.80(17) . .
O3 Yb1 O14 78.69(17) 4_566 .
O1 Yb1 O4 179.86(19) . 4_566
O3 Yb1 O4 82.74(13) 4_566 4_566
O14 Yb1 O4 85.29(17) . 4_566
O1 Yb1 O13 81.60(16) . .
O3 Yb1 O13 79.90(16) 4_566 .
O14 Yb1 O13 157.66(15) . .
O4 Yb1 O13 98.28(17) 4_566 .
O1 Yb1 O7 102.93(15) . .
O3 Yb1 O7 135.97(16) 4_566 .
O14 Yb1 O7 136.72(17) . .
O4 Yb1 O7 77.06(14) 4_566 .
O13 Yb1 O7 65.12(15) . .
O1 Yb1 O5 86.91(15) . .
O3 Yb1 O5 151.95(16) 4_566 .
O14 Yb1 O5 73.31(15) . .
O4 Yb1 O5 93.21(15) 4_566 .
O13 Yb1 O5 128.11(14) . .
O7 Yb1 O5 68.69(15) . .
O1 Yb1 P1 109.41(11) . 4_566
O3 Yb1 P1 14.46(11) 4_566 4_566
O14 Yb1 P1 85.68(11) . 4_566
O4 Yb1 P1 70.49(10) 4_566 4_566
O13 Yb1 P1 74.93(10) . 4_566
O7 Yb1 P1 123.25(11) . 4_566
O5 Yb1 P1 154.58(11) . 4_566
O2 Yb2 O15 73.30(15) . .
O2 Yb2 O9 87.09(15) . .
O15 Yb2 O9 95.05(16) . .
O2 Yb2 O12 79.35(14) . 4_456
O15 Yb2 O12 106.90(16) . 4_456
O9 Yb2 O12 149.39(16) . 4_456
O2 Yb2 O11 140.53(14) . .
O15 Yb2 O11 77.31(16) . .
O9 Yb2 O11 69.76(14) . .
O12 Yb2 O11 135.11(14) 4_456 .
O2 Yb2 O8 141.61(14) . 2_565
O15 Yb2 O8 143.44(16) . 2_565
O9 Yb2 O8 96.95(16) . 2_565
O12 Yb2 O8 78.11(15) 4_456 2_565
O11 Yb2 O8 74.77(15) . 2_565
O2 Yb2 O10 124.43(14) . 4_456
O15 Yb2 O10 74.87(15) . 4_456
O9 Yb2 O10 140.12(15) . 4_456
O12 Yb2 O10 68.05(14) 4_456 4_456
O11 Yb2 O10 70.38(13) . 4_456
O8 Yb2 O10 73.83(15) 2_565 4_456
O2 Yb2 O6 76.95(14) . 2_565
O15 Yb2 O6 149.08(16) . 2_565
O9 Yb2 O6 75.09(14) . 2_565
O12 Yb2 O6 75.17(13) 4_456 2_565
O11 Yb2 O6 123.75(15) . 2_565
O8 Yb2 O6 67.47(15) 2_565 2_565
O10 Yb2 O6 130.84(12) 4_456 2_565
O2 Yb2 C10 99.35(14) . 4_456
O15 Yb2 C10 106.12(15) . 4_456
O9 Yb2 C10 158.83(15) . 4_456
O12 Yb2 C10 21.27(15) 4_456 4_456
O11 Yb2 C10 113.86(14) . 4_456
O8 Yb2 C10 65.59(15) 2_565 4_456
O10 Yb2 C10 49.36(13) 4_456 4_456
O6 Yb2 C10 86.67(13) 2_565 4_456
O2 Yb2 C9 119.97(14) . 4_456
O15 Yb2 C9 92.14(15) . 4_456
O9 Yb2 C9 152.92(17) . 4_456
O12 Yb2 C9 49.16(15) 4_456 4_456
O11 Yb2 C9 86.52(14) . 4_456
O8 Yb2 C9 63.21(15) 2_565 4_456
O10 Yb2 C9 21.62(14) 4_456 4_456
O6 Yb2 C9 110.07(13) 2_565 4_456
C10 Yb2 C9 28.78(15) 4_456 4_456
O2 Yb2 C8 121.33(14) . 2_565
O15 Yb2 C8 162.92(16) . 2_565
O9 Yb2 C8 94.54(15) . 2_565
O12 Yb2 C8 70.26(14) 4_456 2_565
O11 Yb2 C8 92.85(15) . 2_565
O8 Yb2 C8 20.49(16) 2_565 2_565
O10 Yb2 C8 88.75(14) 4_456 2_565
O6 Yb2 C8 47.69(15) 2_565 2_565
C10 Yb2 C8 64.84(13) 4_456 2_565
C9 Yb2 C8 73.14(14) 4_456 2_565
O2 Yb2 C7 94.77(15) . 2_565
O15 Yb2 C7 167.98(17) . 2_565
O9 Yb2 C7 85.62(14) . 2_565
O12 Yb2 C7 68.52(14) 4_456 2_565
O11 Yb2 C7 113.98(16) . 2_565
O8 Yb2 C7 47.92(16) 2_565 2_565
O10 Yb2 C7 112.04(14) 4_456 2_565
O6 Yb2 C7 20.40(15) 2_565 2_565
C10 Yb2 C7 73.81(14) 4_456 2_565
C9 Yb2 C7 92.66(14) 4_456 2_565
C8 Yb2 C7 27.65(16) 2_565 2_565
C1 N1 O4 118.1(5) . .
C1 N1 C5 122.0(5) . .
O4 N1 C5 119.9(5) . .
P1 O1 Yb1 143.6(3) . .
P1 O2 Yb2 156.0(2) . .
P1 O3 Yb1 144.3(2) . 4_466
N1 O4 Yb1 126.3(3) . 4_466
C7 O5 Yb1 118.2(4) . .
C7 O6 Yb2 117.5(4) . 2_564
C8 O7 Yb1 119.1(4) . .
C8 O8 Yb2 117.9(4) . 2_564
C9 O9 Yb2 119.5(4) . .
C9 O10 Yb2 114.5(3) . 4_556
C10 O11 Yb2 117.4(4) . .
C10 O12 Yb2 116.2(4) . 4_556
Yb1 O13 H131 138.0 . .
Yb1 O13 H132 125.7 . .
H131 O13 H132 89.3 . .
Yb1 O14 H141 131.4 . .
Yb1 O14 H142 120.7 . .
H141 O14 H142 107.9 . .
Yb2 O15 H151 131.0 . .
Yb2 O15 H152 121.3 . .
H151 O15 H152 107.5 . .
H161 O16 H162 126.8 . .
O2 P1 O3 114.2(2) . .
O2 P1 O1 111.8(2) . .
O3 P1 O1 110.4(3) . .
O2 P1 C6 106.7(3) . .
O3 P1 C6 107.8(2) . .
O1 P1 C6 105.5(3) . .
O2 P1 Yb1 113.90(15) . 4_466
O1 P1 Yb1 125.52(18) . 4_466
C6 P1 Yb1 88.37(18) . 4_466

loop_
_geom_bond_atom_site_label_1
_geom_bond_atom_site_label_2
_geom_bond_distance
_geom_bond_site_symmetry_2
C1 N1 1.328(9) .
C1 C2 1.363(11) .
C1 H1 0.9300 .
C2 C3 1.360(11) .
C2 H2 0.9300 .
C3 C4 1.378(11) .
C3 H3 0.9300 .
C4 C5 1.365(8) .
C4 H4 0.9300 .
C5 N1 1.371(7) .
C5 C6 1.470(9) .
C6 P1 1.839(6) .
C6 H6A 0.9700 .
C6 H6B 0.9700 .
C7 O6 1.248(7) .
C7 O5 1.265(7) .
C7 C8 1.514(9) .
C7 Yb2 3.174(5) 2_564
C8 O7 1.249(7) .
C8 O8 1.253(6) .
C8 Yb2 3.163(5) 2_564
C9 O9 1.244(7) .
C9 O10 1.265(6) .
C9 C10 1.544(8) .
C9 Yb2 3.123(5) 4_556
C10 O11 1.245(6) .
C10 O12 1.249(6) .
C10 Yb2 3.089(5) 4_556
Yb1 O1 2.171(3) .
Yb1 O3 2.195(4) 4_566
Yb1 O14 2.267(5) .
Yb1 O4 2.274(4) 4_566
Yb1 O13 2.293(4) .
Yb1 O7 2.349(4) .
Yb1 O5 2.352(4) .
Yb1 P1 3.5368(14) 4_566
Yb2 O2 2.187(4) .
Yb2 O15 2.288(4) .
Yb2 O9 2.302(4) .
Yb2 O12 2.327(3) 4_456
Yb2 O11 2.345(4) .
Yb2 O8 2.378(4) 2_565
Yb2 O10 2.379(4) 4_456
Yb2 O6 2.399(4) 2_565
Yb2 C10 3.089(5) 4_456
Yb2 C9 3.123(5) 4_456
Yb2 C8 3.163(5) 2_565
Yb2 C7 3.174(5) 2_565
N1 O4 1.354(6) .
O1 P1 1.531(4) .
O2 P1 1.492(4) .
O3 P1 1.514(4) .
O3 Yb1 2.195(4) 4_466
O4 Yb1 2.274(4) 4_466
O6 Yb2 2.399(4) 2_564
O8 Yb2 2.378(4) 2_564
O10 Yb2 2.379(4) 4_556
O12 Yb2 2.327(3) 4_556
O13 H131 0.8512 .
O13 H132 0.8515 .
O14 H141 0.8524 .
O14 H142 0.8523 .
O15 H151 0.8508 .
O15 H152 0.8512 .
O16 H161 0.8506 .
O16 H162 0.8509 .
P1 Yb1 3.5368(13) 4_466

loop_
_geom_hbond_atom_site_label_D
_geom_hbond_atom_site_label_H
_geom_hbond_atom_site_label_A
_geom_hbond_distance_DH
_geom_hbond_distance_HA
_geom_hbond_distance_DA
_geom_hbond_angle_DHA
_geom_hbond_site_symmetry_A
O16 H161 O11 0.85 2.12 2.945(7) 163.2 1_565
O16 H162 O3 0.85 2.49 3.083(7) 127.5 .
O15 H152 O4 0.85 1.92 2.744(6) 161.3 2_564
O15 H151 O5 0.85 2.02 2.867(6) 171.0 .
O14 H142 O9 0.85 2.64 3.472(7) 165.1 .
O14 H141 O8 0.85 2.52 3.196(7) 137.4 3_645
O13 H132 O5 0.85 2.43 3.222(6) 154.8 3_655
O13 H131 O12 0.85 1.79 2.637(6) 176.3 1_565
